data_4347948
loop_
_publ_author_name
'Aguirrechu-Comer\'on, Amagoia'
'Hern\'andez-Molina, Rita'
'Rodr\'iguez-Hern\'andez, Pl\'acida'
'Mu\~noz, Alfonso'
'Rodr\'iguez-Mendoza, Ulises R'
'Lav\'in, V\?\'ictor'
'Angel, Ross J.'
'Gonzalez-Platas, Javier'

_publ_section_title
;
 Experimental and ab Initio Study of
 Catena(bis(\m2-iodo)-6-methylquinoline-copper(I)) under Pressure:
 Synthesis, Crystal Structure, Electronic, and Luminescence Properties.
;
_journal_issue 15
_journal_name_full 'Inorganic chemistry'
_journal_page_first 7476
_journal_page_last 7484
_journal_paper_doi 10.1021/acs.inorgchem.6b00796
_journal_volume 55
_journal_year 2016
_chemical_formula_moiety 'C10 H9 Cu I N'
_chemical_formula_sum 'C10 H9 Cu I N'
_chemical_formula_weight 333.62
_space_group_crystal_system triclinic
_space_group_IT_number 2
_space_group_name_Hall '-P 1'
_space_group_name_H-M_alt 'P -1'
_atom_sites_solution_hydrogens geom
_atom_sites_solution_primary direct
_audit_creation_date 2016-03-11
_audit_creation_method
;
Olex2 1.2
(compiled 2016.02.19 svn.r3266 for OlexSys, GUI svn.r5155)
;
_cell_angle_alpha 89.285(17)
_cell_angle_beta 87.140(14)
_cell_angle_gamma 80.077(16)
_cell_formula_units_Z 2
_cell_length_a 4.1523(4)
_cell_length_b 9.453(2)
_cell_length_c 10.086(2)
_cell_measurement_reflns_used 1169
_cell_measurement_temperature 298(1)
_cell_measurement_theta_max 27.7540
_cell_measurement_theta_min 4.7900
_cell_volume 389.48(12)
_computing_cell_refinement 'CrysAlisPro 1.171.38.41l (Rigaku OD, 2015)'
_computing_data_collection 'CrysAlisPro 1.171.38.41l (Rigaku OD, 2015)'
_computing_data_reduction 'CrysAlisPro 1.171.38.41l (Rigaku OD, 2015)'
_computing_molecular_graphics 'Olex2 (Dolomanov et al., 2009)'
_computing_publication_material 'Olex2 (Dolomanov et al., 2009)'
_computing_structure_refinement 'ShelXL (Sheldrick, 2015)'
_computing_structure_solution 'ShelXT (Sheldrick, 2015)'
_diffrn_ambient_pressure 5460000(60000)
_diffrn_ambient_temperature 298(1)
_diffrn_detector 'CCD plate'
_diffrn_detector_area_resol_mean 8.1268
_diffrn_detector_type EosS2
_diffrn_measured_fraction_theta_full 0.347
_diffrn_measured_fraction_theta_max 0.306
_diffrn_measurement_details
;
List of Runs (angles in degrees, time in seconds):

  # Type    Start    End  Width  t~exp~   \w     \q     \k     \f   Frames
--------------------------------------------------------------------------
  1  \w    -26.00   0.00   0.50   10.00    --   26.32  13.00  -3.00   52
  2  \w      4.00  35.00   0.50   10.00    --   26.32  13.00  -3.00   62
  3  \w    -18.00   8.00   0.50   10.00    --  -27.10  53.00 -17.00   52
  4  \w    -20.00   5.00   0.50   10.00    --   26.32  39.00 -12.00   50
  5  \w    -23.00   4.00   0.50   10.00    --   26.32  97.00 -35.00   54
  6  \w    -42.00 -17.00   0.50   10.00    --   26.32 134.00 -57.00   50
  7  \w    -54.00 -21.00   0.50   10.00    --  -27.10  53.00 -17.00   66
  8  \w    -31.00  37.00   0.50   10.00    --  -27.10 -26.00   7.00  136
  9  \w    -22.00   8.00   0.50   10.00    --  -27.10 -53.00  17.00   60
 10  \w    -63.00   4.00   0.50   10.00    --  -27.10  67.00 157.00  134
 11  \w    -46.00 -17.00   0.50   10.00    --   26.32 134.00 123.00   58
 12  \w    -84.00 -26.00   0.50   10.00    --  -27.10 114.00 -45.00  116
 13  \w     -6.00  19.00   0.50   10.00    --  -27.10 -39.00-167.00   50
 14  \w     -4.00  34.00   0.50   10.00    --   26.32 -53.00-162.00   76
;
_diffrn_measurement_device 'four-circle diffractometer'
_diffrn_measurement_device_type 'SuperNova, Dualflex, EosS2'
_diffrn_measurement_method '\w scans'
_diffrn_orient_matrix_type 'CrysAlisPro convention (1999,Acta A55,543-557)'
_diffrn_orient_matrix_UB_11 -0.0176699000
_diffrn_orient_matrix_UB_12 0.0574986000
_diffrn_orient_matrix_UB_13 -0.0463947000
_diffrn_orient_matrix_UB_21 0.0429720000
_diffrn_orient_matrix_UB_22 -0.0496862000
_diffrn_orient_matrix_UB_23 -0.0527258000
_diffrn_orient_matrix_UB_31 -0.1672866000
_diffrn_orient_matrix_UB_32 -0.0052450000
_diffrn_orient_matrix_UB_33 -0.0051004000
_diffrn_radiation_monochromator graphite
_diffrn_radiation_probe x-ray
_diffrn_radiation_type MoK\a
_diffrn_radiation_wavelength 0.71073
_diffrn_reflns_av_R_equivalents 0.0581
_diffrn_reflns_av_unetI/netI 0.0508
_diffrn_reflns_Laue_measured_fraction_full 0.347
_diffrn_reflns_Laue_measured_fraction_max 0.306
_diffrn_reflns_limit_h_max 5
_diffrn_reflns_limit_h_min -5
_diffrn_reflns_limit_k_max 10
_diffrn_reflns_limit_k_min -9
_diffrn_reflns_limit_l_max 11
_diffrn_reflns_limit_l_min -11
_diffrn_reflns_number 2107
_diffrn_reflns_point_group_measured_fraction_full 0.347
_diffrn_reflns_point_group_measured_fraction_max 0.306
_diffrn_reflns_theta_full 25.242
_diffrn_reflns_theta_max 28.349
_diffrn_reflns_theta_min 4.816
_diffrn_source 'fine-focus sealed X-ray tube'
_diffrn_source_type 'Enhance (Mo) X-ray Source'
_exptl_absorpt_coefficient_mu 6.701
_exptl_absorpt_correction_T_max 1.00000
_exptl_absorpt_correction_T_min 0.66157
_exptl_absorpt_correction_type multi-scan
_exptl_absorpt_process_details
;
CrysAlisPro 1.171.38.41l (Rigaku Oxford Diffraction, 2015)
Empirical absorption correction using spherical harmonics,
 implemented in SCALE3 ABSPACK scaling algorithm.
;
_exptl_crystal_colour yellow
_exptl_crystal_colour_primary yellow
_exptl_crystal_density_diffrn 2.845
_exptl_crystal_description plate
_exptl_crystal_F_000 316
_exptl_crystal_size_max 0.171
_exptl_crystal_size_mid 0.076
_exptl_crystal_size_min 0.05
_refine_diff_density_max 0.802
_refine_diff_density_min -0.916
_refine_diff_density_rms 0.151
_refine_ls_extinction_coef 0.028(5)
_refine_ls_extinction_expression Fc^*^=kFc[1+0.001xFc^2^\l^3^/sin(2\q)]^-1/4^
_refine_ls_extinction_method 'SHELXL-2014/7 (Sheldrick 2014'
_refine_ls_goodness_of_fit_ref 1.088
_refine_ls_hydrogen_treatment constr
_refine_ls_matrix_type full
_refine_ls_number_parameters 60
_refine_ls_number_reflns 599
_refine_ls_number_restraints 0
_refine_ls_restrained_S_all 1.088
_refine_ls_R_factor_all 0.0469
_refine_ls_R_factor_gt 0.0405
_refine_ls_shift/su_max 0.000
_refine_ls_shift/su_mean 0.000
_refine_ls_structure_factor_coef Fsqd
_refine_ls_weighting_details 'w=1/[\s^2^(Fo^2^)+(0.0628P)^2^] where P=(Fo^2^+2Fc^2^)/3'
_refine_ls_weighting_scheme calc
_refine_ls_wR_factor_gt 0.0979
_refine_ls_wR_factor_ref 0.1014
_reflns_Friedel_coverage 0.000
_reflns_number_gt 534
_reflns_number_total 599
_reflns_threshold_expression 'I > 2\s(I)'
_cod_data_source_file ic6b00796_si_001.cif
_cod_data_source_block CuI_11_546GPa
_cod_original_cell_volume 389.47(13)
_cod_database_code 4347948
_shelx_space_group_comment
;
The symmetry employed for this shelxl refinement is uniquely defined
by the following loop, which should always be used as a source of
symmetry information in preference to the above space-group names.
They are only intended as comments.
;
_reflns_odcompleteness_completeness 34.47
_reflns_odcompleteness_iscentric 1
_reflns_odcompleteness_theta 26.32
_olex2_refinement_description
;
1. Fixed Uiso
 At 1.2 times of:
  All C(H) groups
 At 1.5 times of:
  All C(H,H,H) groups
2.a Aromatic/amide H refined with riding coordinates:
 C1(H1), C8(H8), C5(H5), C2(H2), C7(H7), C3(H3)
2.b Idealised Me refined as rotating group:
 C10(H10A,H10B,H10C)
;
_shelx_shelxl_version_number 2014/7
_olex2_submission_special_instructions 'No special instructions were received'
_oxdiff_exptl_absorpt_empirical_details
;
Empirical correction (ABSPACK) includes:
- Absorption correction using spherical harmonics
- Frame scaling
;
_oxdiff_exptl_absorpt_empirical_full_max 1.895
_oxdiff_exptl_absorpt_empirical_full_min 0.457

loop_
_space_group_symop_operation_xyz
'x, y, z'
'-x, -y, -z'

loop_
_atom_site_label
_atom_site_type_symbol
_atom_site_fract_x
_atom_site_fract_y
_atom_site_fract_z
_atom_site_U_iso_or_equiv
_atom_site_adp_type
_atom_site_occupancy
_atom_site_site_symmetry_order
_atom_site_calc_flag
_atom_site_refinement_flags_posn
I1 I 1.34617(14) 0.34086(15) 0.12221(13) 0.0157(3) Uiso 1 1 d .
Cu1 Cu 1.1822(3) 0.5976(3) 0.0329(3) 0.017(3) Uani 1 1 d .
N1 N 1.0092(18) 0.765(2) 0.1526(17) 0.0125(17) Uiso 1 1 d .
C9 C 0.766(2) 0.756(3) 0.251(2) 0.016(2) Uiso 1 1 d .
C4 C 0.600(2) 0.884(2) 0.316(2) 0.013(2) Uiso 1 1 d .
C1 C 1.087(2) 0.893(2) 0.124(2) 0.013(2) Uiso 1 1 d .
H1 H 1.2610 0.8961 0.0629 0.015 Uiso 1 1 calc R
C8 C 0.678(2) 0.621(2) 0.283(2) 0.013(2) Uiso 1 1 d .
H8 H 0.7805 0.5392 0.2378 0.015 Uiso 1 1 calc R
C5 C 0.365(2) 0.865(2) 0.418(2) 0.013(2) Uiso 1 1 d .
H5 H 0.2585 0.9445 0.4650 0.016 Uiso 1 1 calc R
C2 C 0.923(2) 1.026(3) 0.179(2) 0.020(2) Uiso 1 1 d .
H2 H 0.9735 1.1140 0.1522 0.024 Uiso 1 1 calc R
C6 C 0.291(2) 0.739(3) 0.448(2) 0.015(2) Uiso 1 1 d .
C7 C 0.450(2) 0.613(2) 0.377(2) 0.017(2) Uiso 1 1 d .
H7 H 0.3907 0.5244 0.3972 0.021 Uiso 1 1 calc R
C3 C 0.679(2) 1.012(3) 0.279(2) 0.017(2) Uiso 1 1 d .
H3 H 0.5674 1.0945 0.3209 0.020 Uiso 1 1 calc R
C10 C 0.066(2) 0.712(2) 0.568(2) 0.015(2) Uiso 1 1 d .
H10A H 0.1905 0.6978 0.6459 0.022 Uiso 1 1 calc GR
H10B H -0.0272 0.6275 0.5522 0.022 Uiso 1 1 calc GR
H10C H -0.1065 0.7930 0.5799 0.022 Uiso 1 1 calc GR

loop_
_atom_site_aniso_label
_atom_site_aniso_U_11
_atom_site_aniso_U_22
_atom_site_aniso_U_33
_atom_site_aniso_U_23
_atom_site_aniso_U_13
_atom_site_aniso_U_12
Cu1 0.0293(7) 0.010(5) 0.012(4) 0.006(4) 0.0044(11) -0.0036(12)

loop_
_atom_type_symbol
_atom_type_description
_atom_type_scat_dispersion_real
_atom_type_scat_dispersion_imag
_atom_type_scat_source
C C 0.0033 0.0016 'International Tables Vol C Tables 4.2.6.8 and 6.1.1.4'
H H 0.0000 0.0000 'International Tables Vol C Tables 4.2.6.8 and 6.1.1.4'
Cu Cu 0.3201 1.2651 'International Tables Vol C Tables 4.2.6.8 and 6.1.1.4'
I I -0.4742 1.8119 'International Tables Vol C Tables 4.2.6.8 and 6.1.1.4'
N N 0.0061 0.0033 'International Tables Vol C Tables 4.2.6.8 and 6.1.1.4'

loop_
_exptl_crystal_face_index_h
_exptl_crystal_face_index_k
_exptl_crystal_face_index_l
_exptl_crystal_face_perp_dist
-6 -4 -1 0.0565
-2 -9 -10 0.0365
6 2 -2 0.0745
2 9 10 0.0324
0 -10 9 0.0250
0 10 -9 0.0250

loop_
_geom_angle_atom_site_label_1
_geom_angle_atom_site_label_2
_geom_angle_atom_site_label_3
_geom_angle
_geom_angle_site_symmetry_1
_geom_angle_site_symmetry_3
Cu1 I1 Cu1 71.12(8) . 2_865
Cu1 I1 Cu1 60.82(7) . 2_765
Cu1 I1 Cu1 102.56(12) 2_865 2_765
I1 Cu1 I1 108.88(8) . 2_865
I1 Cu1 I1 119.18(7) . 2_765
I1 Cu1 I1 102.57(12) 2_865 2_765
I1 Cu1 Cu1 62.63(14) . 2_765
I1 Cu1 Cu1 122.04(9) 2_865 2_765
I1 Cu1 Cu1 54.69(12) . 2_865
I1 Cu1 Cu1 54.19(9) 2_865 2_865
I1 Cu1 Cu1 127.27(9) 2_765 2_865
Cu1 Cu1 I1 56.55(11) 2_765 2_765
Cu1 Cu1 Cu1 93.64(13) 2_765 2_865
N1 Cu1 I1 109.8(5) . 2_865
N1 Cu1 I1 122.4(7) . .
N1 Cu1 I1 91.7(4) . 2_765
N1 Cu1 Cu1 138.6(3) . 2_865
N1 Cu1 Cu1 122.8(3) . 2_765
C9 N1 Cu1 120.8(12) . .
C1 N1 Cu1 119.4(10) . .
C1 N1 C9 118.8(12) . .
N1 C9 C4 120(2) . .
N1 C9 C8 119.9(11) . .
C8 C9 C4 120.5(15) . .
C5 C4 C9 116(2) . .
C3 C4 C9 119.3(16) . .
C3 C4 C5 124.5(12) . .
N1 C1 H1 117.5 . .
N1 C1 C2 125.0(14) . .
C2 C1 H1 117.5 . .
C9 C8 H8 120.2 . .
C7 C8 C9 119.6(13) . .
C7 C8 H8 120.2 . .
C4 C5 H5 118.8 . .
C6 C5 C4 122.3(12) . .
C6 C5 H5 118.8 . .
C1 C2 H2 122.7 . .
C3 C2 C1 115(2) . .
C3 C2 H2 122.7 . .
C5 C6 C7 120.2(16) . .
C5 C6 C10 123.5(11) . .
C7 C6 C10 116(2) . .
C8 C7 C6 121(2) . .
C8 C7 H7 119.5 . .
C6 C7 H7 119.5 . .
C4 C3 C2 122.6(13) . .
C4 C3 H3 118.7 . .
C2 C3 H3 118.7 . .
C6 C10 H10A 109.5 . .
C6 C10 H10B 109.5 . .
C6 C10 H10C 109.5 . .
H10A C10 H10B 109.5 . .
H10A C10 H10C 109.5 . .
H10B C10 H10C 109.5 . .

loop_
_geom_bond_atom_site_label_1
_geom_bond_atom_site_label_2
_geom_bond_distance
_geom_bond_site_symmetry_2
I1 Cu1 2.570(4) .
I1 Cu1 2.586(2) 2_865
I1 Cu1 2.735(3) 2_765
Cu1 I1 2.586(2) 2_865
Cu1 I1 2.735(3) 2_765
Cu1 Cu1 2.689(3) 2_765
Cu1 Cu1 2.998(4) 2_865
Cu1 N1 2.013(8) .
N1 C9 1.39(2) .
N1 C1 1.33(3) .
C9 C4 1.435(17) .
C9 C8 1.41(3) .
C4 C5 1.41(3) .
C4 C3 1.35(4) .
C1 H1 0.9300 .
C1 C2 1.426(19) .
C8 H8 0.9300 .
C8 C7 1.32(2) .
C5 H5 0.9300 .
C5 C6 1.31(4) .
C2 H2 0.9300 .
C2 C3 1.41(3) .
C6 C7 1.437(17) .
C6 C10 1.54(3) .
C7 H7 0.9300 .
C3 H3 0.9300 .
C10 H10A 0.9600 .
C10 H10B 0.9600 .
C10 H10C 0.9600 .

loop_
_geom_torsion_atom_site_label_1
_geom_torsion_atom_site_label_2
_geom_torsion_atom_site_label_3
_geom_torsion_atom_site_label_4
_geom_torsion
Cu1 N1 C9 C4 -167.1(13)
Cu1 N1 C9 C8 11(2)
Cu1 N1 C1 C2 164.1(14)
N1 C9 C4 C5 -177.8(16)
N1 C9 C4 C3 1(3)
N1 C9 C8 C7 179.4(19)
N1 C1 C2 C3 5(3)
C9 N1 C1 C2 -5(3)
C9 C4 C5 C6 -3(3)
C9 C4 C3 C2 -1(3)
C9 C8 C7 C6 0(3)
C4 C9 C8 C7 -3(3)
C4 C5 C6 C7 0(3)
C4 C5 C6 C10 172.9(18)
C1 N1 C9 C4 2(2)
C1 N1 C9 C8 179.7(17)
C1 C2 C3 C4 -2(3)
C8 C9 C4 C5 4(3)
C8 C9 C4 C3 -176.9(17)
C5 C4 C3 C2 177.9(18)
C5 C6 C7 C8 2(3)
C3 C4 C5 C6 178.3(19)
C10 C6 C7 C8 -171.6(17)

loop_
_exptl_oxdiff_crystal_face_indexfrac_h
_exptl_oxdiff_crystal_face_indexfrac_k
_exptl_oxdiff_crystal_face_indexfrac_l
_exptl_oxdiff_crystal_face_x
_exptl_oxdiff_crystal_face_y
_exptl_oxdiff_crystal_face_z
-5.7759 -4.3984 -0.5471 -0.1255 -0.0008 0.9921
-2.2655 -9.3574 -9.6674 -0.0495 0.8773 0.4774
5.7456 2.3016 -2.0242 0.1247 0.2393 -0.9629
1.7326 9.3221 10.0758 0.0379 -0.9200 -0.3901
0.0252 -9.8658 9.3176 -1.0000 0.0000 0.0000
-0.0252 9.8658 -9.3176 1.0000 0.0000 0.0000
